data_4112291
loop_
_publ_author_name
'Wataru Setaka'
'Katsuyuki Hirai'
'Hideo Tomioka'
'Kenkichi Sakamoto'
'Mitsuo Kira'

_publ_section_title
;
 Stannaacetylene (RSn\\tbCR') Showing Carbene-like Reaction Mode
;
_journal_name_full 'Journal of the American Chemical Society'
_journal_page_first 2696
_journal_page_last 2697
_journal_paper_doi 10.1021/ja0389974
_journal_volume 126
_journal_year 2004
_chemical_formula_sum 'C46 H70 Si Sn'
_chemical_formula_weight 769.80
_chemical_name_systematic
; 
 ? 
;
_space_group_IT_number 14
_symmetry_cell_setting monoclinic
_symmetry_space_group_name_Hall '-P 2yn'
_symmetry_space_group_name_H-M 'P 1 21/n 1'
_atom_sites_solution_hydrogens geom
_atom_sites_solution_primary direct
_atom_sites_solution_secondary difmap
_audit_creation_method SHELXL-97
_cell_angle_alpha 90.00
_cell_angle_beta 106.357(4)
_cell_angle_gamma 90.00
_cell_formula_units_Z 8
_cell_length_a 16.407(4)
_cell_length_b 21.904(5)
_cell_length_c 24.092(5)
_cell_measurement_temperature 120(2)
_cell_volume 8308(3)
_computing_structure_refinement 'SHELXL-97 (Sheldrick, 1997)'
_computing_structure_solution 'SHELXS-97 (Sheldrick, 1990)'
_diffrn_ambient_temperature 120(2)
_diffrn_measured_fraction_theta_full 0.998
_diffrn_measured_fraction_theta_max 0.998
_diffrn_radiation_monochromator graphite
_diffrn_radiation_source 'fine-focus sealed tube'
_diffrn_radiation_type MoK\a
_diffrn_radiation_wavelength 0.71073
_diffrn_reflns_av_R_equivalents 0.0894
_diffrn_reflns_av_sigmaI/netI 0.0829
_diffrn_reflns_limit_h_max 16
_diffrn_reflns_limit_h_min -16
_diffrn_reflns_limit_k_max 20
_diffrn_reflns_limit_k_min -22
_diffrn_reflns_limit_l_max 24
_diffrn_reflns_limit_l_min -17
_diffrn_reflns_number 30808
_diffrn_reflns_theta_full 21.50
_diffrn_reflns_theta_max 21.50
_diffrn_reflns_theta_min 1.34
_exptl_absorpt_coefficient_mu 0.673
_exptl_crystal_colour red
_exptl_crystal_density_diffrn 1.231
_exptl_crystal_F_000 3280
_exptl_crystal_size_max 0.4
_exptl_crystal_size_mid 0.3
_exptl_crystal_size_min 0.2
_refine_diff_density_max 0.991
_refine_diff_density_min -0.436
_refine_diff_density_rms 0.105
_refine_ls_extinction_method none
_refine_ls_goodness_of_fit_ref 1.033
_refine_ls_hydrogen_treatment mixed
_refine_ls_matrix_type full
_refine_ls_number_parameters 865
_refine_ls_number_reflns 9535
_refine_ls_number_restraints 0
_refine_ls_restrained_S_all 1.033
_refine_ls_R_factor_all 0.0972
_refine_ls_R_factor_gt 0.0596
_refine_ls_shift/su_max 0.001
_refine_ls_shift/su_mean 0.000
_refine_ls_structure_factor_coef Fsqd
_refine_ls_weighting_details 'calc w=1/[\s^2^(Fo^2^)+(0.0906P)^2^+5.5859P] where P=(Fo^2^+2Fc^2^)/3'
_refine_ls_weighting_scheme calc
_refine_ls_wR_factor_gt 0.1454
_refine_ls_wR_factor_ref 0.1676
_reflns_number_gt 6387
_reflns_number_total 9535
_reflns_threshold_expression >2sigma(I)
_cod_data_source_file ja0389974si20031010_092215.cif
_cod_data_source_block snc1
_cod_database_code 4112291

loop_
_symmetry_equiv_pos_as_xyz
'x, y, z'
'-x+1/2, y+1/2, -z+1/2'
'-x, -y, -z'
'x-1/2, -y-1/2, z-1/2'

loop_
_atom_site_label
_atom_site_type_symbol
_atom_site_fract_x
_atom_site_fract_y
_atom_site_fract_z
_atom_site_U_iso_or_equiv
_atom_site_adp_type
_atom_site_occupancy
_atom_site_symmetry_multiplicity
_atom_site_calc_flag
_atom_site_refinement_flags
Sn1 Sn 0.17804(3) 0.87615(3) 0.20891(2) 0.0397(2) Uani 1 1 d .
Si1 Si 0.22049(15) 0.98679(11) 0.12318(10) 0.0449(6) Uani 1 1 d .
C1 C 0.2674(5) 0.7998(3) 0.2371(3) 0.0342(19) Uani 1 1 d .
C2 C 0.3026(5) 0.8043(3) 0.2967(3) 0.035(2) Uani 1 1 d .
C3 C 0.3610(5) 0.7630(4) 0.3274(3) 0.042(2) Uani 1 1 d .
H3A H 0.3836 0.7672 0.3681 0.050 Uiso 1 1 calc R
C4 C 0.3868(5) 0.7153(4) 0.2987(4) 0.041(2) Uani 1 1 d .
H4A H 0.4281 0.6870 0.3193 0.049 Uiso 1 1 calc R
C5 C 0.3519(5) 0.7094(4) 0.2400(4) 0.042(2) Uani 1 1 d .
H5A H 0.3685 0.6759 0.2205 0.050 Uiso 1 1 calc R
C6 C 0.2932(5) 0.7510(4) 0.2084(3) 0.036(2) Uani 1 1 d .
C7 C 0.2700(5) 0.8561(4) 0.3243(3) 0.037(2) Uani 1 1 d .
C8 C 0.2967(5) 0.9154(4) 0.3195(3) 0.035(2) Uani 1 1 d .
C9 C 0.2621(5) 0.9630(4) 0.3414(3) 0.038(2) Uani 1 1 d .
H9A H 0.2814 1.0032 0.3372 0.045 Uiso 1 1 calc R
C10 C 0.1998(5) 0.9552(4) 0.3694(3) 0.038(2) Uani 1 1 d .
C11 C 0.1728(5) 0.8953(4) 0.3732(3) 0.041(2) Uani 1 1 d .
H11A H 0.1304 0.8880 0.3923 0.049 Uiso 1 1 calc R
C12 C 0.2052(5) 0.8464(4) 0.3504(3) 0.039(2) Uani 1 1 d .
C13 C 0.2539(5) 0.7428(3) 0.1451(3) 0.035(2) Uani 1 1 d .
C14 C 0.3002(5) 0.7538(3) 0.1062(3) 0.037(2) Uani 1 1 d .
C15 C 0.2624(5) 0.7446(4) 0.0482(3) 0.040(2) Uani 1 1 d .
H15A H 0.2944 0.7520 0.0216 0.048 Uiso 1 1 calc R
C16 C 0.1804(5) 0.7253(4) 0.0274(3) 0.036(2) Uani 1 1 d .
C17 C 0.1354(5) 0.7140(4) 0.0665(4) 0.041(2) Uani 1 1 d .
H17A H 0.0784 0.7001 0.0527 0.049 Uiso 1 1 calc R
C18 C 0.1700(5) 0.7221(3) 0.1249(3) 0.0344(19) Uani 1 1 d .
C19 C 0.3674(5) 0.9293(4) 0.2916(3) 0.038(2) Uani 1 1 d .
H19A H 0.3875 0.8897 0.2796 0.046 Uiso 1 1 calc R
C20 C 0.3350(5) 0.9691(4) 0.2373(3) 0.045(2) Uani 1 1 d .
H20A H 0.3845 0.9838 0.2252 0.055 Uiso 1 1 calc R
H20B H 0.3061 1.0053 0.2474 0.055 Uiso 1 1 calc R
C21 C 0.4407(5) 0.9586(4) 0.3346(3) 0.044(2) Uani 1 1 d .
H21A H 0.4605 0.9320 0.3684 0.066 Uiso 1 1 calc R
H21B H 0.4227 0.9979 0.3468 0.066 Uiso 1 1 calc R
H21C H 0.4869 0.9653 0.3170 0.066 Uiso 1 1 calc R
C22 C 0.1587(5) 1.0068(4) 0.3922(4) 0.046(2) Uani 1 1 d .
H22A H 0.1435 0.9922 0.4274 0.055 Uiso 1 1 calc R
C24 C 0.2154(6) 1.0627(4) 0.4088(5) 0.071(3) Uani 1 1 d .
H24A H 0.2677 1.0515 0.4383 0.107 Uiso 1 1 calc R
H24B H 0.1854 1.0944 0.4241 0.107 Uiso 1 1 calc R
H24C H 0.2295 1.0784 0.3745 0.107 Uiso 1 1 calc R
C23 C 0.0788(6) 1.0244(5) 0.3477(4) 0.068(3) Uani 1 1 d .
H23A H 0.0417 0.9887 0.3373 0.102 Uiso 1 1 calc R
H23B H 0.0926 1.0397 0.3132 0.102 Uiso 1 1 calc R
H23C H 0.0497 1.0564 0.3632 0.102 Uiso 1 1 calc R
C25 C 0.1714(5) 0.7823(4) 0.3553(3) 0.040(2) Uani 1 1 d .
H25A H 0.1920 0.7556 0.3284 0.049 Uiso 1 1 calc R
C26 C 0.0767(6) 0.7791(5) 0.3368(5) 0.080(3) Uani 1 1 d .
H26A H 0.0551 0.7958 0.2976 0.120 Uiso 1 1 calc R
H26B H 0.0542 0.8030 0.3635 0.120 Uiso 1 1 calc R
H26C H 0.0587 0.7365 0.3371 0.120 Uiso 1 1 calc R
C27 C 0.2075(7) 0.7567(4) 0.4154(4) 0.070(3) Uani 1 1 d .
H27A H 0.2696 0.7584 0.4260 0.105 Uiso 1 1 calc R
H27B H 0.1891 0.7142 0.4163 0.105 Uiso 1 1 calc R
H27C H 0.1870 0.7809 0.4430 0.105 Uiso 1 1 calc R
C28 C 0.3922(5) 0.7745(4) 0.1258(3) 0.041(2) Uani 1 1 d .
H28A H 0.4049 0.7873 0.1672 0.049 Uiso 1 1 calc R
C29 C 0.4097(6) 0.8288(4) 0.0916(4) 0.060(3) Uani 1 1 d .
H29A H 0.3710 0.8622 0.0937 0.090 Uiso 1 1 calc R
H29B H 0.4008 0.8168 0.0511 0.090 Uiso 1 1 calc R
H29C H 0.4686 0.8422 0.1079 0.090 Uiso 1 1 calc R
C30 C 0.4511(5) 0.7223(4) 0.1228(4) 0.059(3) Uani 1 1 d .
H30A H 0.4403 0.6880 0.1458 0.089 Uiso 1 1 calc R
H30B H 0.5102 0.7357 0.1382 0.089 Uiso 1 1 calc R
H30C H 0.4411 0.7095 0.0824 0.089 Uiso 1 1 calc R
C31 C 0.1405(5) 0.7171(4) -0.0375(3) 0.047(2) Uani 1 1 d .
H31A H 0.1874 0.7195 -0.0565 0.057 Uiso 1 1 calc R
C32 C 0.0781(6) 0.7675(5) -0.0627(4) 0.068(3) Uani 1 1 d .
H32A H 0.0548 0.7611 -0.1044 0.102 Uiso 1 1 calc R
H32B H 0.1073 0.8070 -0.0557 0.102 Uiso 1 1 calc R
H32C H 0.0319 0.7670 -0.0443 0.102 Uiso 1 1 calc R
C33 C 0.0987(7) 0.6562(4) -0.0522(4) 0.068(3) Uani 1 1 d .
H33A H 0.0748 0.6529 -0.0943 0.102 Uiso 1 1 calc R
H33B H 0.0532 0.6519 -0.0335 0.102 Uiso 1 1 calc R
H33C H 0.1408 0.6238 -0.0386 0.102 Uiso 1 1 calc R
C34 C 0.1205(5) 0.7037(4) 0.1657(3) 0.039(2) Uani 1 1 d .
H34A H 0.1465 0.7252 0.2032 0.046 Uiso 1 1 calc R
C35 C 0.0279(5) 0.7225(4) 0.1459(4) 0.051(2) Uani 1 1 d .
H35A H 0.0239 0.7666 0.1389 0.077 Uiso 1 1 calc R
H35B H 0.0004 0.7121 0.1759 0.077 Uiso 1 1 calc R
H35C H -0.0006 0.7008 0.1101 0.077 Uiso 1 1 calc R
C36 C 0.1301(6) 0.6354(4) 0.1781(4) 0.064(3) Uani 1 1 d .
H36A H 0.1906 0.6248 0.1912 0.096 Uiso 1 1 calc R
H36B H 0.1028 0.6126 0.1428 0.096 Uiso 1 1 calc R
H36C H 0.1031 0.6248 0.2083 0.096 Uiso 1 1 calc R
C37 C 0.2726(5) 0.9363(4) 0.1850(4) 0.046(2) Uani 1 1 d .
H37A H 0.3090 0.9080 0.1697 0.056 Uiso 1 1 calc R
C38 C 0.1825(6) 0.9352(4) 0.0590(3) 0.050(2) Uani 1 1 d .
H38A H 0.2348 0.9159 0.0533 0.060 Uiso 1 1 calc R
C39 C 0.1390(6) 0.9665(4) 0.0021(4) 0.065(3) Uani 1 1 d .
H39A H 0.1221 0.9359 -0.0286 0.097 Uiso 1 1 calc R
H39B H 0.1783 0.9957 -0.0074 0.097 Uiso 1 1 calc R
H39C H 0.0885 0.9882 0.0058 0.097 Uiso 1 1 calc R
C40 C 0.1278(7) 0.8837(4) 0.0672(4) 0.075(3) Uani 1 1 d .
H40A H 0.1114 0.8589 0.0320 0.112 Uiso 1 1 calc R
H40B H 0.0768 0.8999 0.0754 0.112 Uiso 1 1 calc R
H40C H 0.1593 0.8584 0.0998 0.112 Uiso 1 1 calc R
C41 C 0.1252(5) 1.0272(4) 0.1350(4) 0.048(2) Uani 1 1 d .
H41A H 0.0783 0.9964 0.1259 0.058 Uiso 1 1 calc R
C42 C 0.0930(6) 1.0810(4) 0.0940(4) 0.060(3) Uani 1 1 d .
H42A H 0.0432 1.0991 0.1025 0.090 Uiso 1 1 calc R
H42B H 0.0773 1.0665 0.0539 0.090 Uiso 1 1 calc R
H42C H 0.1379 1.1118 0.0994 0.090 Uiso 1 1 calc R
C43 C 0.1357(6) 1.0466(4) 0.1975(4) 0.055(2) Uani 1 1 d .
H43A H 0.0836 1.0666 0.2003 0.083 Uiso 1 1 calc R
H43B H 0.1835 1.0752 0.2097 0.083 Uiso 1 1 calc R
H43C H 0.1469 1.0106 0.2226 0.083 Uiso 1 1 calc R
C44 C 0.2947(6) 1.0441(4) 0.1058(4) 0.054(2) Uani 1 1 d .
H44A H 0.2626 1.0639 0.0687 0.065 Uiso 1 1 calc R
C45 C 0.3718(6) 1.0130(5) 0.0940(4) 0.071(3) Uani 1 1 d .
H45A H 0.4087 1.0440 0.0844 0.107 Uiso 1 1 calc R
H45B H 0.3525 0.9846 0.0615 0.107 Uiso 1 1 calc R
H45C H 0.4035 0.9905 0.1285 0.107 Uiso 1 1 calc R
C46 C 0.3242(6) 1.0956(4) 0.1491(4) 0.069(3) Uani 1 1 d .
H46A H 0.3616 1.1230 0.1354 0.104 Uiso 1 1 calc R
H46B H 0.3553 1.0785 0.1867 0.104 Uiso 1 1 calc R
H46C H 0.2748 1.1184 0.1531 0.104 Uiso 1 1 calc R
Sn2 Sn 0.80217(3) 0.75141(3) 0.22576(2) 0.0403(2) Uani 1 1 d .
Si2 Si 0.75966(15) 0.86751(11) 0.12731(10) 0.0428(6) Uani 1 1 d .
C47 C 0.7090(5) 0.6789(4) 0.2263(3) 0.036(2) Uani 1 1 d .
C48 C 0.6757(5) 0.6873(4) 0.2731(3) 0.037(2) Uani 1 1 d .
C49 C 0.6163(5) 0.6474(4) 0.2822(3) 0.040(2) Uani 1 1 d .
H49A H 0.5927 0.6542 0.3135 0.048 Uiso 1 1 calc R
C50 C 0.5904(5) 0.5976(4) 0.2469(3) 0.042(2) Uani 1 1 d .
H50A H 0.5476 0.5713 0.2527 0.050 Uiso 1 1 calc R
C51 C 0.6270(5) 0.5864(4) 0.2032(3) 0.037(2) Uani 1 1 d .
H51A H 0.6116 0.5507 0.1802 0.044 Uiso 1 1 calc R
C52 C 0.6863(5) 0.6266(4) 0.1923(3) 0.036(2) Uani 1 1 d .
C53 C 0.7155(5) 0.7373(4) 0.3122(3) 0.037(2) Uani 1 1 d .
C54 C 0.6922(5) 0.7978(4) 0.2977(3) 0.038(2) Uani 1 1 d .
C55 C 0.7372(5) 0.8438(4) 0.3322(4) 0.043(2) Uani 1 1 d .
H55A H 0.7219 0.8848 0.3213 0.051 Uiso 1 1 calc R
C56 C 0.8030(5) 0.8339(4) 0.3815(4) 0.043(2) Uani 1 1 d .
C57 C 0.8240(5) 0.7726(4) 0.3952(4) 0.044(2) Uani 1 1 d .
H57A H 0.8681 0.7637 0.4293 0.053 Uiso 1 1 calc R
C58 C 0.7834(5) 0.7244(4) 0.3611(3) 0.037(2) Uani 1 1 d .
C59 C 0.7299(5) 0.6123(3) 0.1476(3) 0.036(2) Uani 1 1 d .
C60 C 0.6873(6) 0.6173(3) 0.0883(3) 0.042(2) Uani 1 1 d .
C61 C 0.7300(6) 0.6035(4) 0.0489(4) 0.050(2) Uani 1 1 d .
H61A H 0.7004 0.6059 0.0089 0.060 Uiso 1 1 calc R
C62 C 0.8133(7) 0.5863(4) 0.0642(4) 0.052(2) Uani 1 1 d .
C63 C 0.8534(6) 0.5812(4) 0.1220(4) 0.053(2) Uani 1 1 d .
H63A H 0.9111 0.5685 0.1335 0.063 Uiso 1 1 calc R
C64 C 0.8137(5) 0.5937(4) 0.1645(3) 0.041(2) Uani 1 1 d .
C65 C 0.6216(5) 0.8149(4) 0.2451(3) 0.038(2) Uani 1 1 d .
H65A H 0.5972 0.7762 0.2253 0.045 Uiso 1 1 calc R
C66 C 0.6543(5) 0.8516(4) 0.2023(3) 0.041(2) Uani 1 1 d .
H66A H 0.6881 0.8862 0.2234 0.049 Uiso 1 1 calc R
H66B H 0.6049 0.8690 0.1730 0.049 Uiso 1 1 calc R
C67 C 0.5512(5) 0.8476(4) 0.2623(4) 0.049(2) Uani 1 1 d .
H67A H 0.5316 0.8222 0.2895 0.073 Uiso 1 1 calc R
H67B H 0.5037 0.8553 0.2278 0.073 Uiso 1 1 calc R
H67C H 0.5725 0.8865 0.2808 0.073 Uiso 1 1 calc R
C68 C 0.8519(5) 0.8831(4) 0.4176(4) 0.044(2) Uani 1 1 d .
H68A H 0.8832 0.8649 0.4557 0.053 Uiso 1 1 calc R
C69 C 0.9171(6) 0.9079(4) 0.3901(4) 0.065(3) Uani 1 1 d .
H69A H 0.9529 0.8744 0.3835 0.097 Uiso 1 1 calc R
H69B H 0.9525 0.9382 0.4158 0.097 Uiso 1 1 calc R
H69C H 0.8882 0.9271 0.3531 0.097 Uiso 1 1 calc R
C70 C 0.7982(7) 0.9340(5) 0.4291(5) 0.087(4) Uani 1 1 d .
H70A H 0.7566 0.9176 0.4475 0.131 Uiso 1 1 calc R
H70B H 0.7683 0.9538 0.3926 0.131 Uiso 1 1 calc R
H70C H 0.8343 0.9639 0.4549 0.131 Uiso 1 1 calc R
C71 C 0.8122(5) 0.6594(4) 0.3773(4) 0.046(2) Uani 1 1 d .
H71A H 0.7898 0.6342 0.3417 0.055 Uiso 1 1 calc R
C72 C 0.9073(6) 0.6529(5) 0.3944(5) 0.072(3) Uani 1 1 d .
H72A H 0.9294 0.6697 0.3638 0.107 Uiso 1 1 calc R
H72B H 0.9224 0.6096 0.4000 0.107 Uiso 1 1 calc R
H72C H 0.9320 0.6751 0.4306 0.107 Uiso 1 1 calc R
C73 C 0.7737(6) 0.6334(4) 0.4228(4) 0.061(3) Uani 1 1 d .
H73A H 0.7118 0.6381 0.4097 0.091 Uiso 1 1 calc R
H73B H 0.7963 0.6554 0.4593 0.091 Uiso 1 1 calc R
H73C H 0.7880 0.5900 0.4285 0.091 Uiso 1 1 calc R
C74 C 0.5941(5) 0.6330(4) 0.0671(3) 0.044(2) Uani 1 1 d .
H74A H 0.5766 0.6484 0.1011 0.053 Uiso 1 1 calc R
C75 C 0.5750(6) 0.6834(4) 0.0217(4) 0.054(2) Uani 1 1 d .
H75A H 0.6094 0.7195 0.0370 0.081 Uiso 1 1 calc R
H75B H 0.5146 0.6941 0.0120 0.081 Uiso 1 1 calc R
H75C H 0.5887 0.6691 -0.0132 0.081 Uiso 1 1 calc R
C76 C 0.5407(6) 0.5775(4) 0.0444(4) 0.065(3) Uani 1 1 d .
H76A H 0.5523 0.5457 0.0742 0.098 Uiso 1 1 calc R
H76B H 0.5547 0.5621 0.0100 0.098 Uiso 1 1 calc R
H76C H 0.4804 0.5886 0.0342 0.098 Uiso 1 1 calc R
C77 C 0.8570(7) 0.5708(5) 0.0188(5) 0.077(3) Uani 1 1 d .
H77A H 0.8077 0.5567 -0.0134 0.092 Uiso 1 1 calc R
C78 C 0.8833(7) 0.6258(5) -0.0075(4) 0.075(3) Uani 1 1 d .
H78A H 0.9096 0.6133 -0.0376 0.113 Uiso 1 1 calc R
H78B H 0.9244 0.6491 0.0223 0.113 Uiso 1 1 calc R
H78C H 0.8335 0.6512 -0.0248 0.113 Uiso 1 1 calc R
C79 C 0.9069(10) 0.5201(6) 0.0279(6) 0.123(5) Uani 1 1 d .
H79A H 0.9301 0.5140 -0.0049 0.185 Uiso 1 1 calc R
H79B H 0.8729 0.4844 0.0319 0.185 Uiso 1 1 calc R
H79C H 0.9536 0.5252 0.0634 0.185 Uiso 1 1 calc R
C80 C 0.8576(5) 0.5802(4) 0.2277(4) 0.045(2) Uani 1 1 d .
H80A H 0.8297 0.6059 0.2513 0.054 Uiso 1 1 calc R
C81 C 0.9524(5) 0.5948(4) 0.2471(4) 0.054(2) Uani 1 1 d .
H81A H 0.9753 0.5850 0.2883 0.082 Uiso 1 1 calc R
H81B H 0.9609 0.6382 0.2410 0.082 Uiso 1 1 calc R
H81C H 0.9818 0.5703 0.2246 0.082 Uiso 1 1 calc R
C82 C 0.8437(6) 0.5141(4) 0.2410(4) 0.058(3) Uani 1 1 d .
H82A H 0.7827 0.5051 0.2290 0.088 Uiso 1 1 calc R
H82B H 0.8664 0.5070 0.2827 0.088 Uiso 1 1 calc R
H82C H 0.8728 0.4875 0.2200 0.088 Uiso 1 1 calc R
C83 C 0.7090(5) 0.8171(4) 0.1706(3) 0.042(2) Uani 1 1 d .
H83A H 0.6682 0.7911 0.1415 0.050 Uiso 1 1 calc R
C84 C 0.8346(5) 0.8200(4) 0.0987(4) 0.045(2) Uani 1 1 d .
H84A H 0.8886 0.8171 0.1307 0.054 Uiso 1 1 calc R
C85 C 0.8584(6) 0.8471(4) 0.0472(4) 0.061(3) Uani 1 1 d .
H85A H 0.8979 0.8197 0.0357 0.091 Uiso 1 1 calc R
H85B H 0.8854 0.8869 0.0580 0.091 Uiso 1 1 calc R
H85C H 0.8071 0.8522 0.0148 0.091 Uiso 1 1 calc R
C86 C 0.8054(5) 0.7545(4) 0.0833(4) 0.047(2) Uani 1 1 d .
H86A H 0.8480 0.7328 0.0694 0.070 Uiso 1 1 calc R
H86B H 0.7511 0.7547 0.0530 0.070 Uiso 1 1 calc R
H86C H 0.7983 0.7339 0.1178 0.070 Uiso 1 1 calc R
C87 C 0.8208(6) 0.9301(4) 0.1741(4) 0.056(3) Uani 1 1 d .
H87A H 0.7783 0.9556 0.1862 0.067 Uiso 1 1 calc R
C88 C 0.8651(7) 0.9722(4) 0.1411(4) 0.075(3) Uani 1 1 d .
H88A H 0.8960 1.0041 0.1672 0.113 Uiso 1 1 calc R
H88B H 0.8226 0.9911 0.1087 0.113 Uiso 1 1 calc R
H88C H 0.9051 0.9485 0.1263 0.113 Uiso 1 1 calc R
C89 C 0.8829(7) 0.9084(5) 0.2280(4) 0.072(3) Uani 1 1 d .
H89A H 0.9117 0.9435 0.2503 0.108 Uiso 1 1 calc R
H89B H 0.9248 0.8818 0.2182 0.108 Uiso 1 1 calc R
H89C H 0.8529 0.8854 0.2512 0.108 Uiso 1 1 calc R
C90 C 0.6799(5) 0.9051(4) 0.0648(4) 0.049(2) Uani 1 1 d .
H90A H 0.7133 0.9242 0.0404 0.059 Uiso 1 1 calc R
C91 C 0.6192(6) 0.8603(4) 0.0258(4) 0.059(3) Uani 1 1 d .
H91A H 0.5799 0.8826 -0.0059 0.089 Uiso 1 1 calc R
H91B H 0.5869 0.8386 0.0483 0.089 Uiso 1 1 calc R
H91C H 0.6515 0.8308 0.0100 0.089 Uiso 1 1 calc R
C92 C 0.6289(6) 0.9562(4) 0.0815(4) 0.069(3) Uani 1 1 d .
H92A H 0.5895 0.9733 0.0465 0.103 Uiso 1 1 calc R
H92B H 0.6676 0.9882 0.1018 0.103 Uiso 1 1 calc R
H92C H 0.5967 0.9400 0.1068 0.103 Uiso 1 1 calc R

loop_
_atom_site_aniso_label
_atom_site_aniso_U_11
_atom_site_aniso_U_22
_atom_site_aniso_U_33
_atom_site_aniso_U_23
_atom_site_aniso_U_13
_atom_site_aniso_U_12
Sn1 0.0423(4) 0.0384(4) 0.0378(4) 0.0025(3) 0.0103(3) 0.0028(3)
Si1 0.0535(15) 0.0430(15) 0.0382(15) 0.0065(11) 0.0131(12) 0.0018(12)
C1 0.027(4) 0.027(5) 0.047(6) 0.000(4) 0.009(4) -0.004(4)
C2 0.042(5) 0.028(5) 0.037(5) -0.002(4) 0.016(4) -0.009(4)
C3 0.044(5) 0.049(6) 0.030(5) 0.008(4) 0.008(4) 0.003(4)
C4 0.044(5) 0.035(5) 0.041(6) -0.001(4) 0.006(4) 0.005(4)
C5 0.038(5) 0.039(6) 0.049(6) -0.006(4) 0.014(5) 0.000(4)
C6 0.036(5) 0.030(5) 0.044(5) 0.007(4) 0.015(4) -0.002(4)
C7 0.040(5) 0.031(5) 0.036(5) -0.003(4) 0.006(4) 0.003(4)
C8 0.040(5) 0.035(5) 0.029(5) 0.000(4) 0.009(4) 0.010(4)
C9 0.041(5) 0.033(5) 0.035(5) 0.002(4) 0.005(4) -0.003(4)
C10 0.041(5) 0.032(5) 0.036(5) 0.000(4) 0.005(4) 0.000(4)
C11 0.044(5) 0.047(6) 0.034(5) 0.004(4) 0.014(4) 0.000(4)
C12 0.043(5) 0.048(6) 0.024(5) -0.007(4) 0.003(4) 0.009(4)
C13 0.040(5) 0.034(5) 0.030(5) 0.001(4) 0.009(4) 0.002(4)
C14 0.042(5) 0.036(5) 0.034(5) -0.009(4) 0.012(4) -0.008(4)
C15 0.038(5) 0.053(6) 0.035(5) 0.001(4) 0.018(4) 0.000(4)
C16 0.036(5) 0.035(5) 0.036(5) -0.003(4) 0.010(4) -0.002(4)
C17 0.033(5) 0.039(5) 0.053(6) 0.000(4) 0.015(5) -0.003(4)
C18 0.036(5) 0.039(5) 0.028(5) -0.002(4) 0.009(4) -0.003(4)
C19 0.040(5) 0.027(5) 0.051(6) -0.005(4) 0.019(4) -0.007(4)
C20 0.047(5) 0.039(5) 0.052(6) 0.007(4) 0.017(4) -0.002(4)
C21 0.050(5) 0.037(5) 0.045(6) 0.001(4) 0.015(5) 0.002(4)
C22 0.051(6) 0.045(6) 0.048(6) 0.003(4) 0.024(5) 0.011(5)
C24 0.060(7) 0.057(7) 0.101(9) -0.030(6) 0.029(6) 0.006(5)
C23 0.059(6) 0.073(8) 0.067(7) -0.007(5) 0.009(5) 0.021(5)
C25 0.051(6) 0.030(5) 0.045(6) -0.002(4) 0.020(4) -0.002(4)
C26 0.071(8) 0.050(7) 0.113(10) 0.010(6) 0.016(7) -0.013(6)
C27 0.117(9) 0.049(6) 0.052(7) 0.004(5) 0.038(6) -0.014(6)
C28 0.039(5) 0.049(6) 0.035(5) -0.010(4) 0.010(4) -0.002(4)
C29 0.048(6) 0.069(7) 0.063(7) 0.008(5) 0.014(5) -0.012(5)
C30 0.039(5) 0.076(7) 0.061(7) -0.004(5) 0.012(5) -0.001(5)
C31 0.051(6) 0.058(6) 0.035(5) -0.006(4) 0.015(4) -0.014(5)
C32 0.068(7) 0.087(8) 0.041(6) 0.002(5) 0.002(5) 0.009(6)
C33 0.101(8) 0.064(7) 0.041(6) -0.017(5) 0.023(6) -0.022(6)
C34 0.038(5) 0.045(6) 0.034(5) -0.004(4) 0.012(4) -0.004(4)
C35 0.049(6) 0.061(6) 0.047(6) 0.004(5) 0.019(5) 0.008(5)
C36 0.079(7) 0.054(7) 0.083(7) 0.003(5) 0.062(6) -0.011(5)
C37 0.048(5) 0.033(5) 0.062(6) 0.001(4) 0.023(5) -0.002(4)
C38 0.059(6) 0.049(6) 0.041(6) 0.011(4) 0.014(5) 0.010(5)
C39 0.087(7) 0.068(7) 0.037(6) 0.006(5) 0.014(5) -0.002(6)
C40 0.132(10) 0.057(7) 0.032(6) -0.005(5) 0.017(6) -0.022(7)
C41 0.054(6) 0.038(5) 0.049(6) -0.007(4) 0.010(5) 0.001(4)
C42 0.080(7) 0.046(6) 0.046(6) 0.002(5) 0.004(5) 0.016(5)
C43 0.064(6) 0.057(6) 0.043(6) 0.006(5) 0.013(5) 0.014(5)
C44 0.065(6) 0.050(6) 0.046(6) 0.016(5) 0.012(5) -0.002(5)
C45 0.070(7) 0.082(8) 0.066(7) 0.014(6) 0.026(6) -0.014(6)
C46 0.078(7) 0.056(7) 0.065(7) 0.023(5) 0.006(6) -0.017(6)
Sn2 0.0411(4) 0.0406(4) 0.0396(4) 0.0012(3) 0.0118(3) -0.0022(3)
Si2 0.0521(15) 0.0416(15) 0.0361(14) 0.0010(11) 0.0145(12) -0.0018(12)
C47 0.036(5) 0.037(5) 0.031(5) 0.001(4) 0.006(4) 0.003(4)
C48 0.041(5) 0.042(5) 0.025(5) 0.000(4) 0.004(4) 0.003(4)
C49 0.049(5) 0.041(5) 0.039(5) 0.007(4) 0.024(4) -0.009(4)
C50 0.041(5) 0.046(6) 0.039(5) -0.004(4) 0.012(4) -0.011(4)
C51 0.040(5) 0.033(5) 0.032(5) -0.005(4) 0.001(4) -0.005(4)
C52 0.034(5) 0.042(5) 0.028(5) 0.006(4) 0.001(4) 0.005(4)
C53 0.042(5) 0.044(6) 0.027(5) 0.000(4) 0.012(4) 0.003(4)
C54 0.038(5) 0.033(5) 0.044(5) 0.000(4) 0.014(4) 0.003(4)
C55 0.059(6) 0.028(5) 0.044(6) -0.008(4) 0.017(5) 0.000(4)
C56 0.048(6) 0.043(6) 0.038(6) -0.006(4) 0.015(5) 0.000(4)
C57 0.047(5) 0.051(6) 0.035(5) 0.005(4) 0.012(4) 0.003(5)
C58 0.050(5) 0.035(5) 0.030(5) 0.001(4) 0.018(4) 0.009(4)
C59 0.045(5) 0.025(5) 0.041(6) 0.000(4) 0.019(4) 0.004(4)
C60 0.069(6) 0.027(5) 0.034(6) 0.000(4) 0.019(5) -0.001(4)
C61 0.081(7) 0.042(6) 0.027(5) 0.000(4) 0.014(5) 0.011(5)
C62 0.087(8) 0.046(6) 0.034(6) 0.002(4) 0.036(6) 0.010(5)
C63 0.050(6) 0.052(6) 0.064(7) 0.002(5) 0.030(5) 0.009(5)
C64 0.045(6) 0.039(5) 0.042(6) 0.003(4) 0.017(5) -0.001(4)
C65 0.037(5) 0.036(5) 0.040(5) -0.001(4) 0.010(4) 0.001(4)
C66 0.045(5) 0.034(5) 0.043(5) 0.001(4) 0.009(4) 0.006(4)
C67 0.050(6) 0.053(6) 0.046(6) 0.000(4) 0.017(5) 0.001(5)
C68 0.047(5) 0.044(6) 0.040(5) -0.011(4) 0.008(4) -0.007(4)
C69 0.067(7) 0.061(7) 0.068(7) -0.014(5) 0.022(6) -0.008(5)
C70 0.082(8) 0.077(8) 0.108(10) -0.052(7) 0.035(7) -0.021(6)
C71 0.053(6) 0.046(6) 0.038(5) -0.003(4) 0.013(4) 0.002(4)
C72 0.055(7) 0.062(7) 0.091(8) -0.002(6) 0.009(6) 0.012(5)
C73 0.090(7) 0.044(6) 0.051(6) 0.005(5) 0.025(6) 0.000(5)
C74 0.047(5) 0.043(6) 0.041(5) -0.003(4) 0.007(4) 0.005(4)
C75 0.061(6) 0.049(6) 0.048(6) 0.004(5) 0.010(5) -0.001(5)
C76 0.077(7) 0.052(7) 0.056(7) 0.002(5) 0.000(5) -0.005(5)
C77 0.101(9) 0.078(8) 0.067(8) 0.006(6) 0.051(7) 0.027(7)
C78 0.088(8) 0.085(8) 0.068(7) -0.007(6) 0.046(6) -0.018(6)
C79 0.180(14) 0.115(11) 0.119(11) 0.025(9) 0.114(11) 0.067(11)
C80 0.036(5) 0.047(6) 0.053(6) 0.007(4) 0.015(4) 0.006(4)
C81 0.049(6) 0.053(6) 0.061(6) 0.004(5) 0.013(5) -0.002(5)
C82 0.065(6) 0.055(7) 0.053(6) 0.021(5) 0.012(5) 0.008(5)
C83 0.052(5) 0.031(5) 0.036(5) -0.002(4) 0.004(4) -0.002(4)
C84 0.052(5) 0.042(6) 0.042(5) -0.004(4) 0.015(4) -0.006(4)
C85 0.074(7) 0.054(6) 0.064(7) -0.002(5) 0.035(6) -0.005(5)
C86 0.056(6) 0.046(6) 0.041(5) 0.004(4) 0.019(4) 0.004(5)
C87 0.073(7) 0.060(7) 0.039(6) 0.003(5) 0.023(5) 0.002(5)
C88 0.116(9) 0.065(7) 0.046(6) -0.013(5) 0.026(6) -0.040(6)
C89 0.095(8) 0.063(7) 0.055(7) -0.014(5) 0.017(6) -0.025(6)
C90 0.053(6) 0.043(6) 0.052(6) 0.003(4) 0.017(5) 0.003(5)
C91 0.055(6) 0.064(7) 0.051(6) 0.009(5) 0.002(5) -0.003(5)
C92 0.088(8) 0.057(7) 0.065(7) 0.006(5) 0.028(6) 0.015(6)

loop_
_atom_type_symbol
_atom_type_description
_atom_type_scat_dispersion_real
_atom_type_scat_dispersion_imag
_atom_type_scat_source
C C 0.0033 0.0016 'International Tables Vol C Tables 4.2.6.8 and 6.1.1.4'
H H 0.0000 0.0000 'International Tables Vol C Tables 4.2.6.8 and 6.1.1.4'
Si Si 0.0817 0.0704 'International Tables Vol C Tables 4.2.6.8 and 6.1.1.4'
Sn Sn -0.6537 1.4246 'International Tables Vol C Tables 4.2.6.8 and 6.1.1.4'

loop_
_geom_angle_atom_site_label_1
_geom_angle_atom_site_label_2
_geom_angle_atom_site_label_3
_geom_angle
C1 Sn1 C37 94.4(3)
C37 Si1 C38 105.9(4)
C37 Si1 C44 113.3(4)
C38 Si1 C44 107.8(4)
C37 Si1 C41 111.8(4)
C38 Si1 C41 108.1(4)
C44 Si1 C41 109.7(4)
C2 C1 C6 117.8(7)
C2 C1 Sn1 108.1(5)
C6 C1 Sn1 134.0(6)
C3 C2 C1 122.3(7)
C3 C2 C7 123.0(7)
C1 C2 C7 114.7(7)
C2 C3 C4 119.6(8)
C5 C4 C3 119.2(8)
C4 C5 C6 121.7(8)
C5 C6 C1 119.4(7)
C5 C6 C13 121.0(7)
C1 C6 C13 119.5(7)
C8 C7 C12 118.6(7)
C8 C7 C2 121.0(7)
C12 C7 C2 120.1(7)
C9 C8 C7 120.6(7)
C9 C8 C19 117.9(7)
C7 C8 C19 121.4(7)
C8 C9 C10 122.6(8)
C9 C10 C11 116.1(7)
C9 C10 C22 123.7(7)
C11 C10 C22 120.1(7)
C12 C11 C10 122.7(8)
C11 C12 C7 119.3(8)
C11 C12 C25 119.8(7)
C7 C12 C25 120.9(7)
C14 C13 C18 119.7(7)
C14 C13 C6 120.8(7)
C18 C13 C6 119.5(7)
C15 C14 C13 119.1(7)
C15 C14 C28 119.1(7)
C13 C14 C28 121.8(7)
C16 C15 C14 122.4(7)
C15 C16 C17 118.0(7)
C15 C16 C31 120.4(7)
C17 C16 C31 121.6(7)
C16 C17 C18 122.2(8)
C17 C18 C13 118.7(7)
C17 C18 C34 119.6(7)
C13 C18 C34 121.5(7)
C21 C19 C8 110.1(7)
C21 C19 C20 111.4(6)
C8 C19 C20 111.4(6)
C19 C20 C37 114.7(7)
C23 C22 C10 109.0(7)
C23 C22 C24 109.1(8)
C10 C22 C24 113.5(7)
C26 C25 C27 111.2(8)
C26 C25 C12 112.9(7)
C27 C25 C12 111.3(7)
C30 C28 C14 110.6(7)
C30 C28 C29 110.1(7)
C14 C28 C29 112.8(7)
C33 C31 C32 110.0(8)
C33 C31 C16 112.5(7)
C32 C31 C16 111.9(7)
C18 C34 C35 113.7(7)
C18 C34 C36 110.3(6)
C35 C34 C36 111.5(7)
C20 C37 Si1 115.0(6)
C20 C37 Sn1 114.3(5)
Si1 C37 Sn1 111.2(4)
C40 C38 C39 108.3(8)
C40 C38 Si1 114.8(6)
C39 C38 Si1 115.7(6)
C43 C41 C42 110.1(7)
C43 C41 Si1 114.3(6)
C42 C41 Si1 114.4(6)
C46 C44 C45 109.7(8)
C46 C44 Si1 116.4(6)
C45 C44 Si1 111.4(6)
C47 Sn2 C83 96.2(3)
C83 Si2 C87 110.1(4)
C83 Si2 C90 112.8(4)
C87 Si2 C90 107.1(4)
C83 Si2 C84 108.5(4)
C87 Si2 C84 109.3(4)
C90 Si2 C84 109.0(4)
C52 C47 C48 118.8(7)
C52 C47 Sn2 131.1(6)
C48 C47 Sn2 109.8(5)
C49 C48 C47 120.2(7)
C49 C48 C53 125.3(7)
C47 C48 C53 114.3(7)
C48 C49 C50 121.0(7)
C51 C50 C49 119.5(7)
C50 C51 C52 120.7(7)
C51 C52 C47 119.6(7)
C51 C52 C59 120.6(7)
C47 C52 C59 119.8(7)
C54 C53 C58 119.8(7)
C54 C53 C48 120.3(7)
C58 C53 C48 119.5(7)
C55 C54 C53 118.7(7)
C55 C54 C65 118.7(7)
C53 C54 C65 122.6(7)
C56 C55 C54 124.1(8)
C55 C56 C57 115.7(8)
C55 C56 C68 123.9(8)
C57 C56 C68 120.4(8)
C58 C57 C56 123.0(8)
C57 C58 C53 118.6(7)
C57 C58 C71 119.9(7)
C53 C58 C71 121.4(7)
C64 C59 C60 119.4(7)
C64 C59 C52 119.4(7)
C60 C59 C52 121.2(7)
C61 C60 C59 119.0(8)
C61 C60 C74 119.0(8)
C59 C60 C74 121.8(7)
C62 C61 C60 123.0(8)
C61 C62 C63 117.2(8)
C61 C62 C77 120.8(9)
C63 C62 C77 122.0(9)
C62 C63 C64 123.0(8)
C59 C64 C63 118.4(8)
C59 C64 C80 120.3(7)
C63 C64 C80 120.9(8)
C54 C65 C67 110.7(7)
C54 C65 C66 111.6(6)
C67 C65 C66 112.3(7)
C65 C66 C83 116.4(7)
C56 C68 C70 113.8(7)
C56 C68 C69 109.9(7)
C70 C68 C69 110.0(8)
C72 C71 C58 112.6(7)
C72 C71 C73 112.1(8)
C58 C71 C73 112.0(7)
C76 C74 C60 111.7(7)
C76 C74 C75 110.1(7)
C60 C74 C75 113.1(7)
C79 C77 C78 119.8(10)
C79 C77 C62 117.1(9)
C78 C77 C62 112.6(9)
C82 C80 C64 110.0(7)
C82 C80 C81 109.7(7)
C64 C80 C81 115.0(7)
C66 C83 Si2 113.7(5)
C66 C83 Sn2 114.8(5)
Si2 C83 Sn2 112.0(4)
C85 C84 C86 107.8(7)
C85 C84 Si2 115.2(6)
C86 C84 Si2 114.6(6)
C89 C87 C88 109.8(8)
C89 C87 Si2 114.3(7)
C88 C87 Si2 112.4(6)
C92 C90 C91 108.9(8)
C92 C90 Si2 114.9(6)
C91 C90 Si2 113.5(6)

loop_
_geom_bond_atom_site_label_1
_geom_bond_atom_site_label_2
_geom_bond_distance
Sn1 C1 2.201(7)
Sn1 C37 2.231(8)
Si1 C37 1.860(9)
Si1 C38 1.874(9)
Si1 C44 1.876(9)
Si1 C41 1.886(8)
C1 C2 1.392(10)
C1 C6 1.401(10)
C2 C3 1.372(11)
C2 C7 1.489(10)
C3 C4 1.384(11)
C4 C5 1.373(11)
C5 C6 1.388(11)
C6 C13 1.490(11)
C7 C8 1.385(11)
C7 C12 1.397(11)
C8 C9 1.364(10)
C8 C19 1.526(10)
C9 C10 1.385(10)
C10 C11 1.395(11)
C10 C22 1.497(11)
C11 C12 1.377(11)
C12 C25 1.525(11)
C13 C14 1.384(10)
C13 C18 1.400(10)
C14 C15 1.374(11)
C14 C28 1.519(11)
C15 C16 1.363(11)
C16 C17 1.372(10)
C16 C31 1.527(11)
C17 C18 1.373(11)
C18 C34 1.497(10)
C19 C21 1.493(10)
C19 C20 1.538(11)
C20 C37 1.557(11)
C22 C23 1.493(11)
C22 C24 1.523(12)
C25 C26 1.493(12)
C25 C27 1.510(12)
C28 C30 1.512(12)
C28 C29 1.519(11)
C31 C33 1.496(12)
C31 C32 1.511(12)
C34 C35 1.516(11)
C34 C36 1.526(11)
C38 C40 1.490(12)
C38 C39 1.519(11)
C41 C43 1.527(11)
C41 C42 1.533(11)
C44 C46 1.519(12)
C44 C45 1.533(12)
Sn2 C47 2.207(8)
Sn2 C83 2.242(8)
Si2 C83 1.867(8)
Si2 C87 1.875(9)
Si2 C90 1.883(9)
Si2 C84 1.884(8)
C47 C52 1.396(11)
C47 C48 1.397(10)
C48 C49 1.373(10)
C48 C53 1.472(11)
C49 C50 1.374(11)
C50 C51 1.372(10)
C51 C52 1.393(11)
C52 C59 1.485(10)
C53 C54 1.396(11)
C53 C58 1.404(11)
C54 C55 1.381(11)
C54 C65 1.505(11)
C55 C56 1.379(11)
C56 C57 1.401(11)
C56 C68 1.472(11)
C57 C58 1.388(11)
C58 C71 1.516(11)
C59 C64 1.382(11)
C59 C60 1.406(11)
C60 C61 1.364(11)
C60 C74 1.510(11)
C61 C62 1.363(12)
C62 C63 1.366(12)
C62 C77 1.505(12)
C63 C64 1.387(11)
C64 C80 1.519(11)
C65 C67 1.514(11)
C65 C66 1.518(10)
C66 C83 1.532(11)
C68 C70 1.495(12)
C68 C69 1.507(12)
C71 C72 1.504(12)
C71 C73 1.521(11)
C74 C76 1.509(11)
C74 C75 1.523(11)
C77 C79 1.362(14)
C77 C78 1.481(13)
C80 C82 1.514(11)
C80 C81 1.526(11)
C84 C85 1.521(11)
C84 C86 1.524(11)
C87 C89 1.486(12)
C87 C88 1.529(12)
C90 C92 1.518(12)
C90 C91 1.520(12)
